data_7001879
loop_
_publ_author_name
'Constable, Edwin C.'
'Redondo, Ana Hernandez'
'Housecroft, Catherine E.'
'Neuburger, Markus'
'Schaffner, Silvia'

_publ_section_title
;
 Copper(i) complexes of 6,6&#x2032;-disubstituted
 2,2&#x2032;-bipyridine dicarboxylic acids: new complexes for
 incorporation into copper-based dye sensitized solar cells (DSCs)
;
_journal_issue 33
_journal_name_full 'Dalton Transactions'
_journal_page_first 6634
_journal_page_last 6644
_journal_paper_doi 10.1039/b901346f
_journal_year 2009
_chemical_formula_moiety 'C14 H12 N2 O4'
_chemical_formula_sum 'C14 H12 N2 O4'
_chemical_formula_weight 272.26
_space_group_IT_number 2
_symmetry_cell_setting triclinic
_symmetry_space_group_name_Hall '-P 1'
_symmetry_space_group_name_H-M 'P -1'
_atom_sites_solution_hydrogens geom
_atom_sites_solution_primary direct
_audit_creation_date 06-10-25
_audit_creation_method CRYSTALS_ver_12.84
_cell_angle_alpha 73.344(9)
_cell_angle_beta 84.983(7)
_cell_angle_gamma 77.881(10)
_cell_formula_units_Z 1
_cell_length_a 3.8591(6)
_cell_length_b 8.1105(11)
_cell_length_c 10.6066(16)
_cell_measurement_reflns_used 1407
_cell_measurement_temperature 173
_cell_measurement_theta_max 28
_cell_measurement_theta_min 1
_cell_volume 310.83(8)
_computing_cell_refinement 'DENZO/SCALEPACK (Otwinowski & Minor, 1997)'
_computing_data_collection 'COLLECT (Nonius, 1997-2001).'
_computing_data_reduction 'DENZO/SCALEPACK (Otwinowski & Minor, 1997)'
_computing_molecular_graphics 'CAMERON (Watkin et al., 1996)'
_computing_publication_material 'CRYSTALS (Betteridge et al., 2003)'
_computing_structure_refinement 'CRYSTALS (Betteridge et al., 2003)'
_computing_structure_solution 'SIR92 (Altomare et al., 1994)'
_diffrn_ambient_temperature 173
_diffrn_measured_fraction_theta_full 0.997
_diffrn_measured_fraction_theta_max 0.993
_diffrn_measurement_device_type 'Nonius KappaCCD'
_diffrn_measurement_method '\f & \w scans'
_diffrn_radiation_monochromator graphite
_diffrn_radiation_type 'Mo K\a'
_diffrn_radiation_wavelength 0.71073
_diffrn_reflns_av_R_equivalents 0.030
_diffrn_reflns_limit_h_max 5
_diffrn_reflns_limit_h_min -5
_diffrn_reflns_limit_k_max 10
_diffrn_reflns_limit_k_min -10
_diffrn_reflns_limit_l_max 13
_diffrn_reflns_limit_l_min -13
_diffrn_reflns_number 2789
_diffrn_reflns_theta_full 27.335
_diffrn_reflns_theta_max 27.893
_diffrn_reflns_theta_min 2.005
_diffrn_standards_number 0
_exptl_absorpt_coefficient_mu 0.109
_exptl_absorpt_correction_T_max 1.00
_exptl_absorpt_correction_T_min 0.98
_exptl_absorpt_correction_type multi-scan
_exptl_absorpt_process_details 'DENZO/SCALEPACK (Otwinowski & Minor, 1997)'
_exptl_crystal_colour colorless
_exptl_crystal_density_diffrn 1.454
_exptl_crystal_description plate
_exptl_crystal_F_000 142
_exptl_crystal_size_max 0.41
_exptl_crystal_size_mid 0.17
_exptl_crystal_size_min 0.02
_refine_diff_density_max 0.46
_refine_diff_density_min -0.34
_refine_ls_extinction_method None
_refine_ls_goodness_of_fit_ref 1.0397
_refine_ls_hydrogen_treatment constr
_refine_ls_matrix_type full
_refine_ls_number_parameters 91
_refine_ls_number_reflns 1461
_refine_ls_number_restraints 0
_refine_ls_R_factor_all 0.0834
_refine_ls_R_factor_gt 0.0513
_refine_ls_shift/su_max 0.000057
_refine_ls_structure_factor_coef Fsqd
_refine_ls_weighting_details
;
Method, part 1, Chebychev polynomial, (Watkin, 1994, Prince, 1982)
[weight] = 1.0/[A~0~*T~0~(x)+A~1~*T~1~(x) ... +A~n-1~]*T~n-1~(x)]
where A~i~ are the Chebychev coefficients listed below and x= Fcalc/Fmax
Method = Robust Weighting (Prince, 1982)
W = [weight] * [1-(deltaF/6*sigmaF)^2^]^2^
A~i~ are:
16.1 20.8 6.42
;
_refine_ls_weighting_scheme calc
_refine_ls_wR_factor_all 0.1174
_refine_ls_wR_factor_gt 0.0870
_refine_ls_wR_factor_ref 0.1174
_reflns_limit_h_max 5
_reflns_limit_h_min -5
_reflns_limit_k_max 10
_reflns_limit_k_min -9
_reflns_limit_l_max 13
_reflns_limit_l_min 0
_reflns_number_gt 916
_reflns_number_total 1468
_reflns_threshold_expression I>2.0\s(I)
_oxford_diffrn_Wilson_B_factor 0.00
_oxford_diffrn_Wilson_scale 0.00
_oxford_refine_ls_scale 1.871(19)
_oxford_structure_analysis_title '10251032 ah091_173k'
_cod_data_source_file b901346f.txt
_cod_data_source_block ah091_173k
_cod_depositor_comments
;
The following automatic conversions were performed:
'_symmetry_cell_setting' value 'Triclinic' changed to 'triclinic'
according to '/home/saulius/struct/CIF-dictionaries/cif_core.dic'
dictionary named 'cif_core.dic' version 2.4.1 from 2010-06-29.

Automatic conversion script
Id: cif_fix_enum 1527 2010-12-29 10:47:43Z saulius 
;
_cod_original_sg_symbol_H-M 'P -1 '
_cod_database_code 7001879

loop_
_symmetry_equiv_pos_as_xyz
x,y,z
-x,-y,-z

loop_
_atom_site_label
_atom_site_type_symbol
_atom_site_fract_x
_atom_site_fract_y
_atom_site_fract_z
_atom_site_U_iso_or_equiv
_atom_site_occupancy
_atom_site_adp_type
_atom_site_refinement_flags_posn
_atom_site_refinement_flags_adp
_atom_site_refinement_flags_occupancy
_atom_site_disorder_assembly
_atom_site_disorder_group
_atom_site_attached_hydrogens
O1 O 0.6245(5) 0.2632(2) -0.47211(18) 0.0484 1.0000 Uani . . . . . .
O2 O 0.2630(5) 0.4361(2) -0.36629(18) 0.0481 1.0000 Uani . . . . . .
N1 N 0.2646(5) -0.1673(2) -0.06788(18) 0.0315 1.0000 Uani . . . . . .
C1 C 0.6441(7) -0.3657(3) -0.1764(3) 0.0420 1.0000 Uani . . . . . .
C2 C 0.4659(6) -0.1836(3) -0.1752(2) 0.0330 1.0000 Uani . . . . . .
C3 C 0.5148(6) -0.0387(3) -0.2792(2) 0.0338 1.0000 Uani . . . . . .
C4 C 0.3560(6) 0.1280(3) -0.2699(2) 0.0307 1.0000 Uani . . . . . .
C5 C 0.4095(7) 0.2887(3) -0.3745(2) 0.0351 1.0000 Uani . . . . . .
C6 C 0.1496(6) 0.1463(3) -0.1593(2) 0.0313 1.0000 Uani . . . . . .
C7 C 0.1097(6) -0.0054(3) -0.0601(2) 0.0288 1.0000 Uani . . . . . .
H1 H 0.6602 0.3624 -0.5227 0.0696 1.0000 Uiso R . . . . .
H11 H 0.4746 -0.4393 -0.1642 0.0628 1.0000 Uiso R . . . . .
H12 H 0.7991 -0.4150 -0.1024 0.0630 1.0000 Uiso R . . . . .
H13 H 0.7832 -0.3674 -0.2572 0.0615 1.0000 Uiso R . . . . .
H31 H 0.6634 -0.0534 -0.3565 0.0390 1.0000 Uiso R . . . . .
H61 H 0.0347 0.2633 -0.1504 0.0377 1.0000 Uiso R . . . . .

loop_
_atom_site_aniso_label
_atom_site_aniso_U_11
_atom_site_aniso_U_22
_atom_site_aniso_U_33
_atom_site_aniso_U_23
_atom_site_aniso_U_13
_atom_site_aniso_U_12
O1 0.0646(13) 0.0342(9) 0.0377(10) -0.0024(7) 0.0175(9) -0.0087(8)
O2 0.0672(13) 0.0287(9) 0.0407(10) -0.0040(7) 0.0146(9) -0.0067(8)
N1 0.0351(10) 0.0278(9) 0.0305(9) -0.0069(7) 0.0017(8) -0.0062(7)
C1 0.0467(15) 0.0316(12) 0.0439(14) -0.0104(10) 0.0081(11) -0.0029(10)
C2 0.0330(11) 0.0299(11) 0.0347(12) -0.0088(9) 0.0015(9) -0.0039(9)
C3 0.0355(12) 0.0350(12) 0.0304(11) -0.0097(9) 0.0020(9) -0.0061(9)
C4 0.0345(11) 0.0285(11) 0.0270(10) -0.0038(8) 0.0002(8) -0.0072(8)
C5 0.0414(13) 0.0312(11) 0.0301(11) -0.0046(9) 0.0033(9) -0.0085(9)
C6 0.0357(12) 0.0265(10) 0.0302(11) -0.0056(8) -0.0002(9) -0.0060(9)
C7 0.0328(11) 0.0236(10) 0.0286(11) -0.0055(8) -0.0011(8) -0.0044(8)

loop_
_atom_type_symbol
_atom_type_scat_dispersion_real
_atom_type_scat_dispersion_imag
_atom_type_scat_Cromer_Mann_a1
_atom_type_scat_Cromer_Mann_b1
_atom_type_scat_Cromer_Mann_a2
_atom_type_scat_Cromer_Mann_b2
_atom_type_scat_Cromer_Mann_a3
_atom_type_scat_Cromer_Mann_b3
_atom_type_scat_Cromer_Mann_a4
_atom_type_scat_Cromer_Mann_b4
_atom_type_scat_Cromer_Mann_c
_atom_type_scat_source
C 0.0033 0.0016 2.3100 20.8439 1.0200 10.2075 1.5886 0.5687 0.8650 51.6512 0.2156 'International Tables Vol C 4.2.6.8 and 6.1.1.4'
H 0.0000 0.0000 0.4930 10.5109 0.3229 26.1257 0.1402 3.1424 0.0408 57.7998 0.0030 'International Tables Vol C 4.2.6.8 and 6.1.1.4'
N 0.0061 0.0033 12.2126 0.0057 3.1322 9.8933 2.0125 28.9975 1.1663 0.5826 -11.5290 'International Tables Vol C 4.2.6.8 and 6.1.1.4'
O 0.0106 0.0060 3.0485 13.2771 2.2868 5.7011 1.5463 0.3239 0.8670 32.9089 0.2508 'International Tables Vol C 4.2.6.8 and 6.1.1.4'

loop_
_geom_angle_atom_site_label_1
_geom_angle_site_symmetry_1
_geom_angle_atom_site_label_2
_geom_angle_site_symmetry_2
_geom_angle_atom_site_label_3
_geom_angle_site_symmetry_3
_geom_angle
_geom_angle_publ_flag
C5 . O1 . H1 . 109.7 no
C2 . N1 . C7 . 118.67(19) yes
C2 . C1 . H11 . 110.7 no
C2 . C1 . H12 . 108.8 no
H11 . C1 . H12 . 106.3 no
C2 . C1 . H13 . 111.9 no
H11 . C1 . H13 . 110.0 no
H12 . C1 . H13 . 109.0 no
C1 . C2 . N1 . 116.5(2) yes
C1 . C2 . C3 . 121.3(2) yes
N1 . C2 . C3 . 122.2(2) yes
C2 . C3 . C4 . 118.8(2) yes
C2 . C3 . H31 . 120.9 no
C4 . C3 . H31 . 120.3 no
C3 . C4 . C5 . 121.7(2) yes
C3 . C4 . C6 . 119.5(2) yes
C5 . C4 . C6 . 118.8(2) yes
C4 . C5 . O1 . 115.8(2) yes
C4 . C5 . O2 . 121.2(2) yes
O1 . C5 . O2 . 122.9(2) yes
C4 . C6 . C7 . 118.3(2) yes
C4 . C6 . H61 . 121.0 no
C7 . C6 . H61 . 120.7 no
C7 2_555 C7 . C6 . 120.8(2) yes
C7 2_555 C7 . N1 . 116.5(2) yes
C6 . C7 . N1 . 122.6(2) yes

loop_
_geom_bond_atom_site_label_1
_geom_bond_site_symmetry_1
_geom_bond_atom_site_label_2
_geom_bond_site_symmetry_2
_geom_bond_distance
_geom_bond_publ_flag
O1 . C5 . 1.306(3) yes
O1 . H1 . 0.861 no
O2 . C5 . 1.234(3) yes
N1 . C2 . 1.344(3) yes
N1 . C7 . 1.346(3) yes
C1 . C2 . 1.496(3) yes
C1 . H11 . 0.952 no
C1 . H12 . 0.967 no
C1 . H13 . 0.973 no
C2 . C3 . 1.396(3) yes
C3 . C4 . 1.390(3) yes
C3 . H31 . 0.980 no
C4 . C5 . 1.489(3) yes
C4 . C6 . 1.385(3) yes
C6 . C7 . 1.398(3) yes
C6 . H61 . 0.987 no
C7 . C7 2_555 1.482(4) yes

loop_
_geom_hbond_atom_site_label_D
_geom_hbond_site_symmetry_D
_geom_hbond_atom_site_label_H
_geom_hbond_site_symmetry_H
_geom_hbond_atom_site_label_A
_geom_hbond_site_symmetry_A
_geom_hbond_angle_DHA
_geom_hbond_distance_DH
_geom_hbond_distance_HA
_geom_hbond_distance_DA
_geom_hbond_publ_flag
O1 . H1 . O2 2_664 177 0.86 1.78 2.645(2) yes
